data_1011048
loop_
_publ_author_name
'Dunbar, C'
'Machatschki, F'

_publ_section_title 'The Structure of Danburite, Ca B2 Si2 O8'
_journal_coden_ASTM ZEKGAX
_journal_name_full
;
Zeitschrift fuer Kristallographie, Kristallgeometrie, Kristallphysik,
Kristallchemie (-144,1977)
;
_journal_page_first 133
_journal_page_last 145
_journal_volume 76
_journal_year 1931
_chemical_compound_source 'from Norway'
_chemical_formula_structural 'Ca B2 Si2 O8'
_chemical_formula_sum 'B2 Ca O8 Si2'
_chemical_name_mineral Danburite
_chemical_name_systematic 'Calcium borosilicate *'
_space_group_IT_number 62
_symmetry_cell_setting orthorhombic
_symmetry_Int_Tables_number 62
_symmetry_space_group_name_Hall '-P 2c 2ab'
_symmetry_space_group_name_H-M 'P b n m'
_cell_angle_alpha 90
_cell_angle_beta 90
_cell_angle_gamma 90
_cell_formula_units_Z 4
_cell_length_a 8.75
_cell_length_b 8.01
_cell_length_c 7.72
_cell_volume 541.1
_cod_database_code 1011048

loop_
_symmetry_equiv_pos_as_xyz
x,y,z
1/2-x,1/2+y,1/2-z
-x,-y,1/2+z
1/2+x,1/2-y,-z
-x,-y,-z
1/2+x,1/2-y,1/2+z
x,y,1/2-z
1/2-x,1/2+y,z

loop_
_atom_site_label
_atom_site_type_symbol
_atom_site_symmetry_multiplicity
_atom_site_Wyckoff_symbol
_atom_site_fract_x
_atom_site_fract_y
_atom_site_fract_z
_atom_site_occupancy
_atom_site_attached_hydrogens
_atom_site_calc_flag
Ca1 Ca2+ 4 c 0.438 -0.125 0.25 1. 0 d
Si1 Si4+ 8 d 0.188 0.058 -0.063 1. 0 d
O1 O2- 8 d 0.1 0.2 0. 1. 0 d
O2 O2- 8 d 0.375 0.139 -0.028 1. 0 d
O3 O2- 8 d 0.188 -0.083 0.083 1. 0 d
O4 O2- 4 c 0.188 0. -0.25 1. 0 d
O5 O2- 4 c -0.063 0.25 -0.25 1. 0 d
B1 B3+ 8 d -0.063 0.188 -0.125 1. 0 d

loop_
_atom_type_symbol
_atom_type_oxidation_number
Ca2+ 2.000
Si4+ 4.000
O2- -2.000
B3+ 3.000
